data_4080016
loop_
_publ_author_name
'Fecker, Ann Christin'
'Gl\"uckner, Andreas'
'Daniliuc, Constantin G.'
'Freytag, Matthias'
'Jones, Peter G.'
'Walter, Marc D.'

_publ_section_title
;
 Synthesis and Coordination Chemistry of an Enantiomerically Pure
 Pentadienyl Ligand
;
_journal_issue 3
_journal_name_full Organometallics
_journal_page_first 874
_journal_paper_doi 10.1021/om301189g
_journal_volume 32
_journal_year 2013
_chemical_absolute_configuration ad
_chemical_formula_sum 'C26 H38 V'
_chemical_formula_weight 401.50
_chemical_name_systematic
; 
 ? 
;
_space_group_IT_number 19
_symmetry_cell_setting orthorhombic
_symmetry_space_group_name_Hall 'P 2ac 2ab'
_symmetry_space_group_name_H-M 'P 21 21 21'
_atom_sites_solution_hydrogens geom
_atom_sites_solution_primary direct
_atom_sites_solution_secondary difmap
_audit_creation_method SHELXL-97
_cell_angle_alpha 90.00
_cell_angle_beta 90.00
_cell_angle_gamma 90.00
_cell_formula_units_Z 8
_cell_length_a 12.0837(2)
_cell_length_b 14.9805(2)
_cell_length_c 24.2167(2)
_cell_measurement_reflns_used 65295
_cell_measurement_temperature 100(2)
_cell_measurement_theta_max 75.8098
_cell_measurement_theta_min 3.4663
_cell_volume 4383.70(10)
_computing_cell_refinement
; 
CrysAlisPro, Oxford Diffraction Ltd., 
Version 1.171.35.11 (release 16-05-2011 CrysAlis171 .NET) 
(compiled May 16 2011,17:55:39) 
;
_computing_data_collection
; 
CrysAlisPro, Oxford Diffraction Ltd., 
Version 1.171.35.11 (release 16-05-2011 CrysAlis171 .NET) 
(compiled May 16 2011,17:55:39) 
;
_computing_data_reduction
; 
CrysAlisPro, Oxford Diffraction Ltd., 
Version 1.171.35.11 (release 16-05-2011 CrysAlis171 .NET) 
(compiled May 16 2011,17:55:39) 
;
_computing_molecular_graphics 'BRUKER XP'
_computing_publication_material SHELXL-97
_computing_structure_refinement 'SHELXL-97 (Sheldrick, 1997)'
_computing_structure_solution 'SHELXS-97 (Sheldrick, 1990)'
_diffrn_ambient_temperature 100(2)
_diffrn_detector_area_resol_mean 10.3543
_diffrn_measured_fraction_theta_full 0.999
_diffrn_measured_fraction_theta_max 0.999
_diffrn_measurement_device_type 'Xcalibur, Atlas, Nova'
_diffrn_measurement_method '\w scans'
_diffrn_radiation_monochromator mirror
_diffrn_radiation_source 'Nova (Cu) X-ray Source'
_diffrn_radiation_type 'Cu K\a'
_diffrn_radiation_wavelength 1.54184
_diffrn_reflns_av_R_equivalents 0.0297
_diffrn_reflns_av_sigmaI/netI 0.0127
_diffrn_reflns_limit_h_max 15
_diffrn_reflns_limit_h_min -13
_diffrn_reflns_limit_k_max 18
_diffrn_reflns_limit_k_min -18
_diffrn_reflns_limit_l_max 30
_diffrn_reflns_limit_l_min -30
_diffrn_reflns_number 76005
_diffrn_reflns_theta_full 74.50
_diffrn_reflns_theta_max 74.50
_diffrn_reflns_theta_min 3.47
_exptl_absorpt_coefficient_mu 3.807
_exptl_absorpt_correction_T_max 1.00000
_exptl_absorpt_correction_T_min 0.77050
_exptl_absorpt_correction_type multi-scan
_exptl_absorpt_process_details
; 
CrysAlisPro, Oxford Diffraction Ltd., 
Version 1.171.35.11 (release 16-05-2011 CrysAlis171 .NET) 
(compiled May 16 2011,17:55:39) 
;
_exptl_crystal_colour green
_exptl_crystal_density_diffrn 1.217
_exptl_crystal_density_method 'not measured'
_exptl_crystal_description prism
_exptl_crystal_F_000 1736
_exptl_crystal_size_max 0.16
_exptl_crystal_size_mid 0.14
_exptl_crystal_size_min 0.13
_refine_diff_density_max 0.182
_refine_diff_density_min -0.169
_refine_diff_density_rms 0.030
_refine_ls_abs_structure_details 'Flack H D (1983), Acta Cryst. A39, 876-881'
_refine_ls_abs_structure_Flack 0.0003(17)
_refine_ls_extinction_method none
_refine_ls_goodness_of_fit_ref 1.039
_refine_ls_hydrogen_treatment mixed
_refine_ls_matrix_type full
_refine_ls_number_parameters 563
_refine_ls_number_reflns 8976
_refine_ls_number_restraints 0
_refine_ls_restrained_S_all 1.039
_refine_ls_R_factor_all 0.0188
_refine_ls_R_factor_gt 0.0187
_refine_ls_shift/su_max 0.020
_refine_ls_shift/su_mean 0.001
_refine_ls_structure_factor_coef Fsqd
_refine_ls_weighting_details 'calc w=1/[\s^2^(Fo^2^)+(0.0296P)^2^+0.7425P] where P=(Fo^2^+2Fc^2^)/3'
_refine_ls_weighting_scheme calc
_refine_ls_wR_factor_gt 0.0501
_refine_ls_wR_factor_ref 0.0502
_reflns_number_gt 8928
_reflns_number_total 8976
_reflns_threshold_expression >2sigma(I)
_cod_data_source_file om301189g_si_002.cif
_cod_data_source_block complex6
_cod_database_code 4080016

loop_
_symmetry_equiv_pos_as_xyz
'x, y, z'
'-x+1/2, -y, z+1/2'
'-x, y+1/2, -z+1/2'
'x+1/2, -y+1/2, -z'

loop_
_atom_site_label
_atom_site_type_symbol
_atom_site_fract_x
_atom_site_fract_y
_atom_site_fract_z
_atom_site_U_iso_or_equiv
_atom_site_adp_type
_atom_site_occupancy
_atom_site_symmetry_multiplicity
_atom_site_calc_flag
_atom_site_refinement_flags
V V 0.504977(15) 0.032820(11) 0.044408(7) 0.01476(4) Uani 1 1 d .
C1 C 0.53661(9) 0.02201(8) -0.04398(5) 0.0202(2) Uani 1 1 d .
H1A H 0.4982(12) -0.0328(9) -0.0517(6) 0.020(3) Uiso 1 1 d .
H1B H 0.6125(12) 0.0276(10) -0.0623(6) 0.026(4) Uiso 1 1 d .
C2 C 0.47596(9) 0.10217(8) -0.03641(4) 0.0190(2) Uani 1 1 d .
C3 C 0.37660(9) 0.10686(7) -0.00570(4) 0.0174(2) Uani 1 1 d .
H3 H 0.3486(11) 0.1651(9) -0.0016(5) 0.013(3) Uiso 1 1 d .
C4 C 0.32107(9) 0.04122(8) 0.02662(4) 0.0166(2) Uani 1 1 d .
C5 C 0.35382(9) -0.04827(7) 0.03617(5) 0.0181(2) Uani 1 1 d .
H5 H 0.3852(14) -0.0813(10) 0.0071(6) 0.028(4) Uiso 1 1 d .
C6 C 0.28493(10) -0.10374(8) 0.07651(5) 0.0226(2) Uani 1 1 d .
H6A H 0.2532 -0.1557 0.0568 0.027 Uiso 1 1 calc R
H6B H 0.3334 -0.1265 0.1063 0.027 Uiso 1 1 calc R
C7 C 0.19159(10) -0.04909(8) 0.10187(5) 0.0215(2) Uani 1 1 d .
H7 H 0.1444 -0.0815 0.1293 0.026 Uiso 1 1 calc R
C8 C 0.23888(10) 0.04141(8) 0.12172(5) 0.0224(2) Uani 1 1 d .
H8A H 0.3167 0.0387 0.1343 0.027 Uiso 1 1 calc R
H8B H 0.1915 0.0731 0.1487 0.027 Uiso 1 1 calc R
C9 C 0.22439(9) 0.07305(8) 0.06121(5) 0.0190(2) Uani 1 1 d .
H9 H 0.2033 0.1371 0.0564 0.023 Uiso 1 1 calc R
C10 C 0.12709(9) 0.00390(8) 0.05643(4) 0.0204(2) Uani 1 1 d .
C11 C 0.10608(10) -0.04158(9) 0.00112(5) 0.0271(2) Uani 1 1 d .
H11A H 0.0795 0.0026 -0.0256 0.041 Uiso 1 1 calc R
H11B H 0.0502 -0.0884 0.0058 0.041 Uiso 1 1 calc R
H11C H 0.1750 -0.0682 -0.0124 0.041 Uiso 1 1 calc R
C12 C 0.01812(10) 0.04252(9) 0.07781(5) 0.0290(3) Uani 1 1 d .
H12A H -0.0350 -0.0060 0.0837 0.043 Uiso 1 1 calc R
H12B H -0.0117 0.0846 0.0507 0.043 Uiso 1 1 calc R
H12C H 0.0313 0.0737 0.1128 0.043 Uiso 1 1 calc R
C13 C 0.51988(10) 0.18921(8) -0.05943(5) 0.0266(3) Uani 1 1 d .
H13A H 0.4932 0.1971 -0.0973 0.040 Uiso 1 1 calc R
H13B H 0.6010 0.1880 -0.0593 0.040 Uiso 1 1 calc R
H13C H 0.4939 0.2389 -0.0365 0.040 Uiso 1 1 calc R
C14 C 0.51976(10) 0.12759(8) 0.11237(5) 0.0197(2) Uani 1 1 d .
H14A H 0.5133(13) 0.0874(10) 0.1430(6) 0.023(3) Uiso 1 1 d .
H14B H 0.4775(13) 0.1808(10) 0.1144(6) 0.025(4) Uiso 1 1 d .
C15 C 0.61987(9) 0.13375(7) 0.08207(5) 0.0191(2) Uani 1 1 d .
C16 C 0.68378(9) 0.05848(8) 0.06642(5) 0.0181(2) Uani 1 1 d .
H16 H 0.7443(12) 0.0705(9) 0.0418(6) 0.016(3) Uiso 1 1 d .
C17 C 0.66158(9) -0.03436(8) 0.07317(4) 0.0174(2) Uani 1 1 d .
C18 C 0.57159(9) -0.07385(7) 0.10064(5) 0.0189(2) Uani 1 1 d .
H18 H 0.5365(12) -0.0448(10) 0.1305(6) 0.021(3) Uiso 1 1 d .
C19 C 0.56510(10) -0.17582(8) 0.10162(5) 0.0240(2) Uani 1 1 d .
H19A H 0.5705 -0.1969 0.1403 0.029 Uiso 1 1 calc R
H19B H 0.4926 -0.1951 0.0868 0.029 Uiso 1 1 calc R
C20 C 0.65764(11) -0.21820(8) 0.06743(5) 0.0256(3) Uani 1 1 d .
H20 H 0.6562 -0.2848 0.0653 0.031 Uiso 1 1 calc R
C21 C 0.66233(11) -0.16886(8) 0.01118(5) 0.0267(3) Uani 1 1 d .
H21A H 0.5900 -0.1458 -0.0017 0.032 Uiso 1 1 calc R
H21B H 0.7012 -0.2021 -0.0183 0.032 Uiso 1 1 calc R
C22 C 0.73515(10) -0.09850(8) 0.04130(5) 0.0208(2) Uani 1 1 d .
H22 H 0.7949 -0.0705 0.0186 0.025 Uiso 1 1 calc R
C23 C 0.77285(10) -0.17605(8) 0.08099(5) 0.0227(2) Uani 1 1 d .
C24 C 0.80017(10) -0.15391(9) 0.14080(5) 0.0256(2) Uani 1 1 d .
H24A H 0.8049 -0.2092 0.1623 0.038 Uiso 1 1 calc R
H24B H 0.7420 -0.1157 0.1562 0.038 Uiso 1 1 calc R
H24C H 0.8713 -0.1225 0.1425 0.038 Uiso 1 1 calc R
C25 C 0.86864(11) -0.22941(9) 0.05603(6) 0.0302(3) Uani 1 1 d .
H25A H 0.9371 -0.1946 0.0587 0.045 Uiso 1 1 calc R
H25B H 0.8528 -0.2422 0.0171 0.045 Uiso 1 1 calc R
H25C H 0.8774 -0.2856 0.0762 0.045 Uiso 1 1 calc R
C26 C 0.65857(11) 0.22352(8) 0.06094(5) 0.0260(3) Uani 1 1 d .
H26A H 0.7021 0.2535 0.0896 0.039 Uiso 1 1 calc R
H26B H 0.5942 0.2603 0.0515 0.039 Uiso 1 1 calc R
H26C H 0.7045 0.2149 0.0280 0.039 Uiso 1 1 calc R
V' V 0.392253(14) 0.489148(11) 0.179821(7) 0.01374(4) Uani 1 1 d .
C1' C 0.38969(10) 0.38106(7) 0.23942(5) 0.0195(2) Uani 1 1 d .
H1A' H 0.4046(13) 0.4165(10) 0.2738(6) 0.026(4) Uiso 1 1 d .
H1B' H 0.4347(13) 0.3274(11) 0.2372(6) 0.026(4) Uiso 1 1 d .
C2' C 0.28627(9) 0.37728(7) 0.21203(5) 0.0183(2) Uani 1 1 d .
C3' C 0.21744(9) 0.45248(8) 0.20268(4) 0.0171(2) Uani 1 1 d .
H3' H 0.1567(12) 0.4420(9) 0.1790(6) 0.020(3) Uiso 1 1 d .
C4' C 0.23594(9) 0.54441(7) 0.21512(4) 0.0170(2) Uani 1 1 d .
C5' C 0.32629(10) 0.58155(8) 0.24406(5) 0.0192(2) Uani 1 1 d .
H5' H 0.3592(13) 0.5484(10) 0.2717(6) 0.026(4) Uiso 1 1 d .
C6' C 0.32871(10) 0.68261(8) 0.25246(5) 0.0249(2) Uani 1 1 d .
H6'1 H 0.3998 0.7067 0.2386 0.030 Uiso 1 1 calc R
H6'2 H 0.3238 0.6962 0.2924 0.030 Uiso 1 1 calc R
C7' C 0.23293(10) 0.72801(8) 0.22215(5) 0.0231(2) Uani 1 1 d .
H7' H 0.2315 0.7946 0.2246 0.028 Uiso 1 1 calc R
C8' C 0.22738(10) 0.68946(8) 0.16292(5) 0.0219(2) Uani 1 1 d .
H8'1 H 0.2999 0.6709 0.1477 0.026 Uiso 1 1 calc R
H8'2 H 0.1858 0.7270 0.1364 0.026 Uiso 1 1 calc R
C9' C 0.15859(9) 0.61187(7) 0.18860(5) 0.0188(2) Uani 1 1 d .
H9' H 0.0987 0.5866 0.1648 0.023 Uiso 1 1 calc R
C10' C 0.12028(10) 0.68061(8) 0.23397(5) 0.0223(2) Uani 1 1 d .
C11' C 0.09644(11) 0.64653(9) 0.29204(5) 0.0296(3) Uani 1 1 d .
H11D H 0.0295 0.6096 0.2915 0.044 Uiso 1 1 calc R
H11E H 0.0854 0.6973 0.3169 0.044 Uiso 1 1 calc R
H11F H 0.1591 0.6107 0.3050 0.044 Uiso 1 1 calc R
C12' C 0.02112(10) 0.73520(8) 0.21404(6) 0.0290(3) Uani 1 1 d .
H12D H 0.0099 0.7862 0.2387 0.044 Uiso 1 1 calc R
H12E H -0.0453 0.6976 0.2141 0.044 Uiso 1 1 calc R
H12F H 0.0352 0.7567 0.1765 0.044 Uiso 1 1 calc R
C13' C 0.24919(10) 0.28922(7) 0.18724(5) 0.0230(2) Uani 1 1 d .
H13D H 0.2075 0.2552 0.2149 0.034 Uiso 1 1 calc R
H13E H 0.3142 0.2548 0.1757 0.034 Uiso 1 1 calc R
H13F H 0.2019 0.3007 0.1551 0.034 Uiso 1 1 calc R
C14' C 0.35690(9) 0.51738(8) 0.09321(4) 0.0182(2) Uani 1 1 d .
H14C H 0.3960(12) 0.5720(10) 0.0878(6) 0.020(3) Uiso 1 1 d .
H14D H 0.2813(12) 0.5212(10) 0.0767(6) 0.025(4) Uiso 1 1 d .
C15' C 0.41274(9) 0.43449(7) 0.09483(4) 0.0174(2) Uani 1 1 d .
C16' C 0.51286(9) 0.42055(7) 0.12426(4) 0.0163(2) Uani 1 1 d .
H16' H 0.5361(12) 0.3612(10) 0.1260(6) 0.017(3) Uiso 1 1 d .
C17' C 0.57252(8) 0.48038(7) 0.15894(4) 0.0152(2) Uani 1 1 d .
C18' C 0.54684(9) 0.57055(7) 0.17032(5) 0.0168(2) Uani 1 1 d .
H18' H 0.5159(14) 0.6052(10) 0.1430(6) 0.027(4) Uiso 1 1 d .
C19' C 0.62205(9) 0.62180(7) 0.20968(5) 0.0190(2) Uani 1 1 d .
H19C H 0.5770 0.6476 0.2399 0.023 Uiso 1 1 calc R
H19D H 0.6577 0.6716 0.1895 0.023 Uiso 1 1 calc R
C20' C 0.71123(9) 0.56132(7) 0.23426(5) 0.0179(2) Uani 1 1 d .
H20' H 0.7618 0.5904 0.2615 0.022 Uiso 1 1 calc R
C21' C 0.65390(9) 0.47480(7) 0.25451(4) 0.0179(2) Uani 1 1 d .
H21C H 0.5766 0.4833 0.2670 0.021 Uiso 1 1 calc R
H21D H 0.6975 0.4401 0.2817 0.021 Uiso 1 1 calc R
C22' C 0.66504(9) 0.44137(7) 0.19388(4) 0.0164(2) Uani 1 1 d .
H22' H 0.6790 0.3760 0.1891 0.020 Uiso 1 1 calc R
C23' C 0.76935(8) 0.50376(7) 0.18904(4) 0.0178(2) Uani 1 1 d .
C24' C 0.87420(9) 0.45850(8) 0.21084(5) 0.0239(2) Uani 1 1 d .
H24D H 0.8980 0.4123 0.1848 0.036 Uiso 1 1 calc R
H24E H 0.8587 0.4312 0.2468 0.036 Uiso 1 1 calc R
H24F H 0.9330 0.5031 0.2149 0.036 Uiso 1 1 calc R
C25' C 0.79571(10) 0.54573(8) 0.13336(5) 0.0233(2) Uani 1 1 d .
H25D H 0.8574 0.5877 0.1375 0.035 Uiso 1 1 calc R
H25E H 0.7305 0.5777 0.1197 0.035 Uiso 1 1 calc R
H25F H 0.8163 0.4989 0.1070 0.035 Uiso 1 1 calc R
C26' C 0.36007(9) 0.35472(8) 0.06712(5) 0.0214(2) Uani 1 1 d .
H26D H 0.3873 0.3499 0.0291 0.032 Uiso 1 1 calc R
H26E H 0.2795 0.3621 0.0667 0.032 Uiso 1 1 calc R
H26F H 0.3792 0.3004 0.0875 0.032 Uiso 1 1 calc R

loop_
_atom_site_aniso_label
_atom_site_aniso_U_11
_atom_site_aniso_U_22
_atom_site_aniso_U_33
_atom_site_aniso_U_23
_atom_site_aniso_U_13
_atom_site_aniso_U_12
V 0.01548(8) 0.01366(8) 0.01514(8) 0.00109(6) -0.00153(7) 0.00111(7)
C1 0.0193(5) 0.0238(6) 0.0174(5) -0.0002(4) 0.0005(4) 0.0029(4)
C2 0.0194(5) 0.0219(5) 0.0157(5) 0.0039(4) -0.0007(4) 0.0021(4)
C3 0.0175(5) 0.0179(5) 0.0168(5) 0.0028(4) -0.0019(4) 0.0028(4)
C4 0.0147(5) 0.0211(5) 0.0140(4) 0.0006(4) -0.0024(4) 0.0005(4)
C5 0.0171(5) 0.0181(5) 0.0190(5) -0.0001(4) -0.0007(4) -0.0003(4)
C6 0.0229(5) 0.0192(5) 0.0256(6) 0.0044(5) -0.0002(5) -0.0008(4)
C7 0.0221(5) 0.0249(6) 0.0175(5) 0.0055(4) -0.0002(4) -0.0022(5)
C8 0.0233(5) 0.0271(6) 0.0169(5) 0.0006(4) 0.0016(4) -0.0007(5)
C9 0.0188(5) 0.0199(5) 0.0183(5) 0.0015(4) 0.0014(4) 0.0017(4)
C10 0.0171(5) 0.0255(6) 0.0187(5) 0.0037(4) 0.0001(4) 0.0003(4)
C11 0.0212(5) 0.0380(7) 0.0223(5) 0.0009(5) -0.0027(4) -0.0063(5)
C12 0.0195(6) 0.0374(7) 0.0299(6) 0.0062(5) 0.0037(5) 0.0016(5)
C13 0.0234(6) 0.0273(6) 0.0291(6) 0.0095(5) 0.0040(5) 0.0018(5)
C14 0.0207(6) 0.0181(5) 0.0201(5) -0.0027(4) -0.0007(4) 0.0020(4)
C15 0.0192(5) 0.0179(5) 0.0203(5) -0.0019(4) -0.0024(4) -0.0010(4)
C16 0.0153(5) 0.0207(5) 0.0182(5) -0.0007(4) -0.0021(4) -0.0002(4)
C17 0.0176(5) 0.0190(5) 0.0157(5) 0.0006(4) -0.0043(4) 0.0043(4)
C18 0.0194(5) 0.0181(5) 0.0191(5) 0.0026(4) -0.0025(4) 0.0032(4)
C19 0.0215(6) 0.0185(5) 0.0321(6) 0.0059(5) -0.0012(5) 0.0014(4)
C20 0.0275(6) 0.0171(5) 0.0321(6) 0.0020(5) -0.0017(5) 0.0051(5)
C21 0.0348(7) 0.0198(6) 0.0254(6) -0.0032(5) -0.0034(5) 0.0073(5)
C22 0.0246(5) 0.0194(5) 0.0183(5) 0.0017(4) 0.0007(4) 0.0051(4)
C23 0.0228(6) 0.0209(5) 0.0244(6) 0.0052(4) 0.0026(5) 0.0070(5)
C24 0.0209(6) 0.0307(6) 0.0251(6) 0.0089(5) 0.0002(4) 0.0064(5)
C25 0.0307(6) 0.0242(6) 0.0359(7) 0.0066(5) 0.0059(5) 0.0106(5)
C26 0.0259(6) 0.0176(5) 0.0345(6) -0.0035(5) 0.0053(5) -0.0018(5)
V' 0.01439(8) 0.01278(8) 0.01405(8) 0.00049(6) 0.00023(6) 0.00035(6)
C1' 0.0219(5) 0.0177(5) 0.0188(5) 0.0047(4) 0.0010(4) 0.0009(5)
C2' 0.0204(5) 0.0164(5) 0.0180(5) 0.0030(4) 0.0042(4) -0.0025(4)
C3' 0.0147(5) 0.0194(5) 0.0173(5) 0.0016(4) 0.0023(4) -0.0013(4)
C4' 0.0153(5) 0.0191(5) 0.0165(5) 0.0004(4) 0.0035(4) 0.0027(4)
C5' 0.0194(5) 0.0187(5) 0.0195(5) -0.0030(4) -0.0010(4) 0.0037(4)
C6' 0.0212(5) 0.0201(6) 0.0333(6) -0.0079(5) -0.0037(5) 0.0021(4)
C7' 0.0199(5) 0.0162(5) 0.0332(6) -0.0039(5) -0.0014(5) 0.0019(4)
C8' 0.0212(5) 0.0172(5) 0.0273(6) 0.0035(4) 0.0025(4) 0.0017(4)
C9' 0.0169(5) 0.0180(5) 0.0214(5) -0.0001(4) 0.0002(4) 0.0018(4)
C10' 0.0194(5) 0.0208(5) 0.0266(6) -0.0035(4) 0.0014(4) 0.0039(4)
C11' 0.0297(6) 0.0329(6) 0.0263(6) -0.0039(5) 0.0061(5) 0.0061(5)
C12' 0.0218(6) 0.0241(6) 0.0412(7) -0.0043(5) 0.0004(5) 0.0061(5)
C13' 0.0244(5) 0.0165(5) 0.0281(6) 0.0013(4) 0.0007(5) -0.0021(4)
C14' 0.0172(5) 0.0213(5) 0.0162(5) 0.0027(4) -0.0011(4) -0.0007(4)
C15' 0.0181(5) 0.0209(5) 0.0133(4) -0.0005(4) 0.0012(4) -0.0015(4)
C16' 0.0172(5) 0.0164(5) 0.0152(5) -0.0010(4) 0.0007(4) 0.0013(4)
C17' 0.0136(4) 0.0173(5) 0.0147(5) 0.0007(4) 0.0020(4) -0.0010(4)
C18' 0.0158(5) 0.0153(5) 0.0194(5) 0.0020(4) -0.0014(4) -0.0004(4)
C19' 0.0194(5) 0.0146(5) 0.0231(5) -0.0008(4) -0.0023(4) 0.0000(4)
C20' 0.0192(5) 0.0163(5) 0.0183(5) -0.0010(4) -0.0030(4) -0.0010(4)
C21' 0.0202(5) 0.0174(5) 0.0161(5) 0.0008(4) -0.0017(4) -0.0008(4)
C22' 0.0178(5) 0.0140(5) 0.0175(5) 0.0000(4) -0.0006(4) -0.0006(4)
C23' 0.0153(5) 0.0180(5) 0.0201(5) 0.0005(4) -0.0013(4) 0.0000(4)
C24' 0.0174(5) 0.0234(5) 0.0309(6) 0.0002(5) -0.0042(5) 0.0011(4)
C25' 0.0190(5) 0.0281(6) 0.0230(5) 0.0026(5) 0.0014(4) -0.0032(5)
C26' 0.0202(5) 0.0233(6) 0.0208(5) -0.0042(4) -0.0031(4) -0.0002(4)

loop_
_atom_type_symbol
_atom_type_description
_atom_type_scat_dispersion_real
_atom_type_scat_dispersion_imag
_atom_type_scat_source
C C 0.0181 0.0091 'International Tables Vol C Tables 4.2.6.8 and 6.1.1.4'
H H 0.0000 0.0000 'International Tables Vol C Tables 4.2.6.8 and 6.1.1.4'
V V 0.0687 2.1097 'International Tables Vol C Tables 4.2.6.8 and 6.1.1.4'

loop_
_geom_angle_atom_site_label_1
_geom_angle_atom_site_label_2
_geom_angle_atom_site_label_3
_geom_angle
C1 V C14 140.79(4)
C1 V C5 90.88(4)
C14 V C5 119.69(4)
C1 V C2 37.38(4)
C14 V C2 111.70(4)
C5 V C2 92.68(4)
C1 V C15 109.89(4)
C14 V C15 37.32(4)
C5 V C15 157.01(4)
C2 V C15 98.00(4)
C1 V C18 118.62(4)
C14 V C18 88.64(4)
C5 V C18 87.70(4)
C2 V C18 155.98(4)
C15 V C18 90.64(4)
C1 V C17 97.07(4)
C14 V C17 89.35(4)
C5 V C17 118.56(4)
C2 V C17 127.42(4)
C15 V C17 69.88(4)
C18 V C17 36.37(4)
C1 V C16 94.40(4)
C14 V C16 68.45(4)
C5 V C16 155.31(4)
C2 V C16 106.06(4)
C15 V C16 36.70(4)
C18 V C16 68.62(4)
C17 V C16 36.84(4)
C1 V C3 68.27(4)
C14 V C3 98.16(4)
C5 V C3 69.69(4)
C2 V C3 36.60(4)
C15 V C3 108.17(4)
C18 V C3 156.86(4)
C17 V C3 164.01(4)
C16 V C3 134.41(4)
C1 V C4 89.39(4)
C14 V C4 100.81(4)
C5 V C4 36.92(4)
C2 V C4 69.84(4)
C15 V C4 130.22(4)
C18 V C4 120.36(4)
C17 V C4 155.03(4)
C16 V C4 166.70(4)
C3 V C4 36.68(4)
C2 C1 V 73.73(6)
C3 C2 C1 123.27(10)
C3 C2 C13 116.64(10)
C1 C2 C13 120.02(10)
C3 C2 V 72.36(6)
C1 C2 V 68.90(6)
C13 C2 V 131.70(8)
C2 C3 C4 130.88(10)
C2 C3 V 71.05(6)
C4 C3 V 71.92(6)
C5 C4 C3 127.67(10)
C5 C4 C9 115.03(10)
C3 C4 C9 116.73(10)
C5 C4 V 69.07(6)
C3 C4 V 71.40(6)
C9 C4 V 131.95(7)
C4 C5 C6 117.80(10)
C4 C5 V 74.01(6)
C6 C5 V 133.89(8)
C7 C6 C5 111.64(9)
C6 C7 C8 108.82(9)
C6 C7 C10 110.98(9)
C8 C7 C10 87.60(9)
C7 C8 C9 86.13(8)
C4 C9 C8 109.84(9)
C4 C9 C10 109.20(9)
C8 C9 C10 87.28(8)
C11 C10 C12 108.87(10)
C11 C10 C7 118.31(10)
C12 C10 C7 112.51(9)
C11 C10 C9 118.95(9)
C12 C10 C9 111.72(10)
C7 C10 C9 84.83(8)
C15 C14 V 73.84(6)
C14 C15 C16 123.45(11)
C14 C15 C26 119.77(10)
C16 C15 C26 116.62(10)
C14 C15 V 68.84(6)
C16 C15 V 72.11(6)
C26 C15 V 130.70(8)
C15 C16 C17 129.97(11)
C15 C16 V 71.19(6)
C17 C16 V 71.40(6)
C18 C17 C16 127.63(10)
C18 C17 C22 115.27(10)
C16 C17 C22 116.64(10)
C18 C17 V 71.61(6)
C16 C17 V 71.75(6)
C22 C17 V 128.07(7)
C17 C18 C19 117.87(10)
C17 C18 V 72.01(6)
C19 C18 V 134.48(8)
C20 C19 C18 111.63(10)
C19 C20 C21 107.72(10)
C19 C20 C23 111.70(10)
C21 C20 C23 87.67(9)
C20 C21 C22 86.09(9)
C17 C22 C21 109.62(10)
C17 C22 C23 109.00(9)
C21 C22 C23 87.13(9)
C24 C23 C25 108.99(10)
C24 C23 C20 118.74(10)
C25 C23 C20 112.30(10)
C24 C23 C22 118.86(10)
C25 C23 C22 111.27(10)
C20 C23 C22 84.97(9)
C1' V' C14' 141.40(4)
C1' V' C15' 109.98(4)
C14' V' C15' 37.37(4)
C1' V' C5' 89.66(4)
C14' V' C5' 118.71(4)
C15' V' C5' 155.79(4)
C1' V' C4' 90.57(4)
C14' V' C4' 97.50(4)
C15' V' C4' 125.72(4)
C5' V' C4' 36.88(4)
C1' V' C16' 93.82(4)
C14' V' C16' 68.77(4)
C15' V' C16' 37.10(4)
C5' V' C16' 159.89(4)
C4' V' C16' 162.40(4)
C1' V' C17' 96.91(4)
C14' V' C17' 89.12(4)
C15' V' C17' 70.24(4)
C5' V' C17' 122.79(4)
C4' V' C17' 158.58(4)
C16' V' C17' 37.12(4)
C1' V' C18' 119.08(4)
C14' V' C18' 87.65(4)
C15' V' C18' 90.72(4)
C5' V' C18' 91.82(4)
C4' V' C18' 122.85(4)
C16' V' C18' 69.20(4)
C17' V' C18' 36.75(4)
C1' V' C2' 37.33(4)
C14' V' C2' 111.50(4)
C15' V' C2' 96.30(4)
C5' V' C2' 90.98(4)
C4' V' C2' 70.23(4)
C16' V' C2' 103.75(4)
C17' V' C2' 126.05(4)
C18' V' C2' 156.23(4)
C1' V' C3' 68.96(4)
C14' V' C3' 95.74(4)
C15' V' C3' 103.98(4)
C5' V' C3' 69.18(4)
C4' V' C3' 37.12(4)
C16' V' C3' 130.38(4)
C17' V' C3' 162.45(4)
C18' V' C3' 159.93(4)
C2' V' C3' 36.74(4)
C2' C1' V' 74.38(6)
C1' C2' C3' 124.09(10)
C1' C2' C13' 118.74(10)
C3' C2' C13' 117.01(10)
C1' C2' V' 68.29(6)
C3' C2' V' 71.74(6)
C13' C2' V' 132.76(8)
C2' C3' C4' 129.84(11)
C2' C3' V' 71.51(6)
C4' C3' V' 70.71(6)
C5' C4' C3' 127.32(10)
C5' C4' C9' 115.06(10)
C3' C4' C9' 117.15(10)
C5' C4' V' 71.46(6)
C3' C4' V' 72.17(6)
C9' C4' V' 127.27(7)
C4' C5' C6' 118.13(10)
C4' C5' V' 71.66(6)
C6' C5' V' 134.52(9)
C5' C6' C7' 111.23(10)
C6' C7' C8' 108.16(9)
C6' C7' C10' 111.67(10)
C8' C7' C10' 87.85(9)
C7' C8' C9' 86.07(9)
C4' C9' C8' 109.68(9)
C4' C9' C10' 108.71(9)
C8' C9' C10' 87.00(8)
C11' C10' C12' 108.81(10)
C11' C10' C7' 119.11(11)
C12' C10' C7' 112.46(10)
C11' C10' C9' 118.70(10)
C12' C10' C9' 111.08(10)
C7' C10' C9' 85.02(8)
C15' C14' V' 73.12(6)
C14' C15' C16' 123.35(10)
C14' C15' C26' 118.77(10)
C16' C15' C26' 117.75(10)
C14' C15' V' 69.51(6)
C16' C15' V' 71.64(6)
C26' C15' V' 130.83(8)
C15' C16' C17' 129.41(10)
C15' C16' V' 71.26(6)
C17' C16' V' 71.68(6)
C18' C17' C16' 127.26(10)
C18' C17' C22' 114.88(9)
C16' C17' C22' 117.31(9)
C18' C17' V' 71.72(6)
C16' C17' V' 71.20(6)
C22' C17' V' 127.77(7)
C17' C18' C19' 118.20(10)
C17' C18' V' 71.53(6)
C19' C18' V' 134.93(8)
C18' C19' C20' 111.42(9)
C19' C20' C21' 107.69(9)
C19' C20' C23' 111.80(9)
C21' C20' C23' 87.77(8)
C20' C21' C22' 86.11(8)
C17' C22' C21' 109.75(9)
C17' C22' C23' 108.63(8)
C21' C22' C23' 87.04(8)
C25' C23' C24' 108.39(9)
C25' C23' C20' 119.19(9)
C24' C23' C20' 112.02(9)
C25' C23' C22' 118.63(9)
C24' C23' C22' 111.97(9)
C20' C23' C22' 85.15(8)

loop_
_geom_bond_atom_site_label_1
_geom_bond_atom_site_label_2
_geom_bond_distance
V C1 2.1803(11)
V C14 2.1809(11)
V C5 2.2027(11)
V C2 2.2434(11)
V C15 2.2462(11)
V C18 2.2485(11)
V C17 2.2537(10)
V C16 2.2583(11)
V C3 2.2604(11)
V C4 2.2672(11)
C1 C2 1.4187(16)
C2 C3 1.4141(15)
C2 C13 1.5142(15)
C3 C4 1.4247(15)
C4 C5 1.4168(15)
C4 C9 1.5146(15)
C5 C6 1.5291(15)
C6 C7 1.5230(17)
C7 C8 1.5478(16)
C7 C10 1.5646(15)
C8 C9 1.5500(15)
C9 C10 1.5714(16)
C10 C11 1.5240(16)
C10 C12 1.5286(16)
C14 C15 1.4179(16)
C15 C16 1.4182(16)
C15 C26 1.5130(16)
C16 C17 1.4259(16)
C17 C18 1.4052(16)
C17 C22 1.5197(15)
C18 C19 1.5298(16)
C19 C20 1.5292(17)
C20 C21 1.5508(17)
C20 C23 1.5635(17)
C21 C22 1.5547(17)
C22 C23 1.5750(15)
C23 C24 1.5223(17)
C23 C25 1.5310(16)
V' C1' 2.1694(11)
V' C14' 2.1820(11)
V' C15' 2.2290(10)
V' C5' 2.2298(11)
V' C4' 2.2324(10)
V' C16' 2.2338(11)
V' C17' 2.2401(10)
V' C18' 2.2426(11)
V' C2' 2.2487(11)
V' C3' 2.2517(11)
C1' C2' 1.4160(16)
C2' C3' 1.4185(16)
C2' C13' 1.5170(15)
C3' C4' 1.4274(15)
C4' C5' 1.4116(16)
C4' C9' 1.5190(15)
C5' C6' 1.5278(16)
C6' C7' 1.5300(17)
C7' C8' 1.5477(17)
C7' C10' 1.5618(16)
C8' C9' 1.5585(15)
C9' C10' 1.5754(15)
C10' C11' 1.5235(17)
C10' C12' 1.5289(16)
C14' C15' 1.4139(16)
C15' C16' 1.4197(15)
C15' C26' 1.5110(15)
C16' C17' 1.4241(15)
C17' C18' 1.4130(15)
C17' C22' 1.5190(15)
C18' C19' 1.5244(15)
C19' C20' 1.5286(15)
C20' C21' 1.5492(15)
C20' C23' 1.5609(15)
C21' C22' 1.5571(14)
C22' C23' 1.5736(14)
C23' C25' 1.5214(15)
C23' C24' 1.5310(15)

loop_
_geom_torsion_atom_site_label_1
_geom_torsion_atom_site_label_2
_geom_torsion_atom_site_label_3
_geom_torsion_atom_site_label_4
_geom_torsion
C14 V C1 C2 -50.12(10)
C5 V C1 C2 93.25(7)
C15 V C1 C2 -76.71(7)
C18 V C1 C2 -178.89(6)
C17 V C1 C2 -147.82(7)
C16 V C1 C2 -110.88(7)
C3 V C1 C2 25.58(6)
C4 V C1 C2 56.36(7)
V C1 C2 C3 -50.07(10)
V C1 C2 C13 126.91(10)
C1 V C2 C3 137.71(10)
C14 V C2 C3 -73.76(7)
C5 V C2 C3 49.76(7)
C15 V C2 C3 -109.82(7)
C18 V C2 C3 140.11(10)
C17 V C2 C3 179.43(6)
C16 V C2 C3 -146.49(6)
C4 V C2 C3 20.19(6)
C14 V C2 C1 148.53(7)
C5 V C2 C1 -87.95(7)
C15 V C2 C1 112.46(7)
C18 V C2 C1 2.40(14)
C17 V C2 C1 41.72(8)
C16 V C2 C1 75.79(7)
C3 V C2 C1 -137.71(10)
C4 V C2 C1 -117.52(7)
C1 V C2 C13 -111.99(13)
C14 V C2 C13 36.54(12)
C5 V C2 C13 160.06(11)
C15 V C2 C13 0.47(11)
C18 V C2 C13 -109.59(13)
C17 V C2 C13 -70.27(12)
C16 V C2 C13 -36.20(11)
C3 V C2 C13 110.30(13)
C4 V C2 C13 130.49(11)
C1 C2 C3 C4 5.66(19)
C13 C2 C3 C4 -171.42(11)
V C2 C3 C4 -43.00(11)
C1 C2 C3 V 48.66(10)
C13 C2 C3 V -128.42(10)
C1 V C3 C2 -26.08(7)
C14 V C3 C2 115.68(7)
C5 V C3 C2 -125.60(7)
C15 V C3 C2 78.67(7)
C18 V C3 C2 -138.38(10)
C17 V C3 C2 -1.64(18)
C16 V C3 C2 47.95(9)
C4 V C3 C2 -147.15(10)
C1 V C3 C4 121.07(7)
C14 V C3 C4 -97.16(7)
C5 V C3 C4 21.56(6)
C2 V C3 C4 147.15(10)
C15 V C3 C4 -134.18(6)
C18 V C3 C4 8.78(14)
C17 V C3 C4 145.52(14)
C16 V C3 C4 -164.89(6)
C2 C3 C4 C5 0.13(19)
V C3 C4 C5 -42.60(10)
C2 C3 C4 C9 171.06(11)
V C3 C4 C9 128.33(9)
C2 C3 C4 V 42.73(11)
C1 V C4 C5 92.28(7)
C14 V C4 C5 -125.83(7)
C2 V C4 C5 124.85(7)
C15 V C4 C5 -151.83(7)
C18 V C4 C5 -31.01(8)
C17 V C4 C5 -13.32(12)
C16 V C4 C5 -160.95(16)
C3 V C4 C5 145.00(10)
C1 V C4 C3 -52.72(7)
C14 V C4 C3 89.17(7)
C5 V C4 C3 -145.00(10)
C2 V C4 C3 -20.15(6)
C15 V C4 C3 63.17(8)
C18 V C4 C3 -176.01(6)
C17 V C4 C3 -158.32(9)
C16 V C4 C3 54.05(19)
C1 V C4 C9 -162.34(11)
C14 V C4 C9 -20.45(11)
C5 V C4 C9 105.38(13)
C2 V C4 C9 -129.77(11)
C15 V C4 C9 -46.45(12)
C18 V C4 C9 74.37(12)
C17 V C4 C9 92.06(14)
C16 V C4 C9 -55.6(2)
C3 V C4 C9 -109.62(13)
C3 C4 C5 C6 175.00(11)
C9 C4 C5 C6 3.94(14)
V C4 C5 C6 131.62(10)
C3 C4 C5 V 43.38(10)
C9 C4 C5 V -127.68(9)
C1 V C5 C4 -87.81(7)
C14 V C5 C4 66.46(7)
C2 V C5 C4 -50.46(7)
C15 V C5 C4 67.37(12)
C18 V C5 C4 153.58(7)
C17 V C5 C4 173.64(6)
C16 V C5 C4 169.64(9)
C3 V C5 C4 -21.43(6)
C1 V C5 C6 158.76(11)
C14 V C5 C6 -46.97(12)
C2 V C5 C6 -163.89(11)
C15 V C5 C6 -46.06(17)
C18 V C5 C6 40.15(11)
C17 V C5 C6 60.21(12)
C16 V C5 C6 56.22(16)
C3 V C5 C6 -134.86(12)
C4 V C5 C6 -113.43(13)
C4 C5 C6 C7 -2.12(14)
V C5 C6 C7 92.18(12)
C5 C6 C7 C8 -47.23(12)
C5 C6 C7 C10 47.54(13)
C6 C7 C8 C9 83.23(10)
C10 C7 C8 C9 -28.14(8)
C5 C4 C9 C8 43.44(13)
C3 C4 C9 C8 -128.64(10)
V C4 C9 C8 -40.21(14)
C5 C4 C9 C10 -50.70(12)
C3 C4 C9 C10 137.22(10)
V C4 C9 C10 -134.36(9)
C7 C8 C9 C4 -81.43(10)
C7 C8 C9 C10 28.01(8)
C6 C7 C10 C11 38.75(14)
C8 C7 C10 C11 148.00(10)
C6 C7 C10 C12 167.13(10)
C8 C7 C10 C12 -83.62(11)
C6 C7 C10 C9 -81.48(10)
C8 C7 C10 C9 27.77(8)
C4 C9 C10 C11 -37.27(13)
C8 C9 C10 C11 -147.35(11)
C4 C9 C10 C12 -165.46(9)
C8 C9 C10 C12 84.46(10)
C4 C9 C10 C7 82.34(10)
C8 C9 C10 C7 -27.74(8)
C1 V C14 C15 -43.95(10)
C5 V C14 C15 179.41(6)
C2 V C14 C15 -74.04(7)
C18 V C14 C15 92.84(7)
C17 V C14 C15 56.47(7)
C16 V C14 C15 25.34(6)
C3 V C14 C15 -109.37(7)
C4 V C14 C15 -146.49(7)
V C14 C15 C16 -49.43(10)
V C14 C15 C26 125.74(10)
C1 V C15 C14 152.19(7)
C5 V C15 C14 -1.31(14)
C2 V C15 C14 115.56(7)
C18 V C15 C14 -86.92(7)
C17 V C15 C14 -117.42(7)
C16 V C15 C14 -138.24(10)
C3 V C15 C14 79.38(7)
C4 V C15 C14 45.25(8)
C1 V C15 C16 -69.57(7)
C14 V C15 C16 138.24(10)
C5 V C15 C16 136.93(10)
C2 V C15 C16 -106.20(7)
C18 V C15 C16 51.32(7)
C17 V C15 C16 20.82(6)
C3 V C15 C16 -142.37(6)
C4 V C15 C16 -176.50(6)
C1 V C15 C26 40.52(12)
C14 V C15 C26 -111.67(13)
C5 V C15 C26 -112.98(13)
C2 V C15 C26 3.89(11)
C18 V C15 C26 161.41(11)
C17 V C15 C26 130.91(11)
C16 V C15 C26 110.09(13)
C3 V C15 C26 -32.29(11)
C4 V C15 C26 -66.42(12)
C14 C15 C16 C17 4.59(19)
C26 C15 C16 C17 -170.71(12)
V C15 C16 C17 -43.51(11)
C14 C15 C16 V 48.10(10)
C26 C15 C16 V -127.21(10)
C1 V C16 C15 117.90(7)
C14 V C16 C15 -25.73(7)
C5 V C16 C15 -140.31(10)
C2 V C16 C15 81.73(7)
C18 V C16 C15 -123.04(7)
C17 V C16 C15 -146.17(10)
C3 V C16 C15 54.29(9)
C4 V C16 C15 11.7(2)
C1 V C16 C17 -95.93(7)
C14 V C16 C17 120.45(7)
C5 V C16 C17 5.86(13)
C2 V C16 C17 -132.10(6)
C15 V C16 C17 146.17(10)
C18 V C16 C17 23.14(6)
C3 V C16 C17 -159.53(6)
C4 V C16 C17 157.86(15)
C15 C16 C17 C18 -4.2(2)
V C16 C17 C18 -47.67(11)
C15 C16 C17 C22 167.56(11)
V C16 C17 C22 124.12(9)
C15 C16 C17 V 43.44(11)
C1 V C17 C18 -130.20(7)
C14 V C17 C18 88.59(7)
C5 V C17 C18 -35.31(8)
C2 V C17 C18 -154.22(7)
C15 V C17 C18 121.16(7)
C16 V C17 C18 141.91(10)
C3 V C17 C18 -152.99(14)
C4 V C17 C18 -26.24(12)
C1 V C17 C16 87.90(7)
C14 V C17 C16 -53.31(7)
C5 V C17 C16 -177.22(6)
C2 V C17 C16 63.88(8)
C15 V C17 C16 -20.75(6)
C18 V C17 C16 -141.91(10)
C3 V C17 C16 65.10(17)
C4 V C17 C16 -168.15(8)
C1 V C17 C22 -22.07(11)
C14 V C17 C22 -163.28(10)
C5 V C17 C22 72.82(11)
C2 V C17 C22 -46.09(12)
C15 V C17 C22 -130.72(11)
C18 V C17 C22 108.13(12)
C16 V C17 C22 -109.97(12)
C3 V C17 C22 -44.9(2)
C4 V C17 C22 81.88(13)
C16 C17 C18 C19 179.15(11)
C22 C17 C18 C19 7.26(15)
V C17 C18 C19 131.43(10)
C16 C17 C18 V 47.72(11)
C22 C17 C18 V -124.17(9)
C1 V C18 C17 59.71(8)
C14 V C18 C17 -90.75(7)
C5 V C18 C17 149.46(7)
C2 V C18 C17 58.05(13)
C15 V C18 C17 -53.48(7)
C16 V C18 C17 -23.41(6)
C3 V C18 C17 161.44(9)
C4 V C18 C17 167.51(6)
C1 V C18 C19 -52.00(13)
C14 V C18 C19 157.54(12)
C5 V C18 C19 37.75(12)
C2 V C18 C19 -53.66(17)
C15 V C18 C19 -165.19(12)
C17 V C18 C19 -111.71(14)
C16 V C18 C19 -135.12(13)
C3 V C18 C19 49.73(18)
C4 V C18 C19 55.80(13)
C17 C18 C19 C20 -4.24(15)
V C18 C19 C20 87.46(13)
C18 C19 C20 C21 -47.03(13)
C18 C19 C20 C23 47.64(14)
C19 C20 C21 C22 83.92(11)
C23 C20 C21 C22 -28.14(8)
C18 C17 C22 C21 40.81(13)
C16 C17 C22 C21 -132.00(10)
V C17 C22 C21 -44.99(13)
C18 C17 C22 C23 -53.00(13)
C16 C17 C22 C23 134.19(10)
V C17 C22 C23 -138.80(9)
C20 C21 C22 C17 -81.23(10)
C20 C21 C22 C23 27.93(8)
C19 C20 C23 C24 39.92(14)
C21 C20 C23 C24 148.08(10)
C19 C20 C23 C25 168.68(10)
C21 C20 C23 C25 -83.16(11)
C19 C20 C23 C22 -80.37(10)
C21 C20 C23 C22 27.79(8)
C17 C22 C23 C24 -38.13(14)
C21 C22 C23 C24 -147.90(11)
C17 C22 C23 C25 -165.96(10)
C21 C22 C23 C25 84.26(11)
C17 C22 C23 C20 82.04(10)
C21 C22 C23 C20 -27.73(9)
C14' V' C1' C2' -47.63(10)
C15' V' C1' C2' -73.49(7)
C5' V' C1' C2' 92.06(7)
C4' V' C1' C2' 55.18(7)
C16' V' C1' C2' -107.77(7)
C17' V' C1' C2' -144.93(7)
C18' V' C1' C2' -176.05(6)
C3' V' C1' C2' 24.30(6)
V' C1' C2' C3' -47.41(10)
V' C1' C2' C13' 127.96(10)
C14' V' C2' C1' 150.30(7)
C15' V' C2' C1' 114.97(7)
C5' V' C2' C1' -88.16(7)
C4' V' C2' C1' -119.26(7)
C16' V' C2' C1' 78.02(7)
C17' V' C2' C1' 44.86(8)
C18' V' C2' C1' 8.60(14)
C3' V' C2' C1' -140.06(10)
C1' V' C2' C3' 140.06(10)
C14' V' C2' C3' -69.64(7)
C15' V' C2' C3' -104.97(7)
C5' V' C2' C3' 51.90(7)
C4' V' C2' C3' 20.80(6)
C16' V' C2' C3' -141.92(7)
C17' V' C2' C3' -175.08(6)
C18' V' C2' C3' 148.65(10)
C1' V' C2' C13' -109.68(13)
C14' V' C2' C13' 40.63(12)
C15' V' C2' C13' 5.30(11)
C5' V' C2' C13' 162.17(11)
C4' V' C2' C13' 131.06(12)
C16' V' C2' C13' -31.66(12)
C17' V' C2' C13' -64.81(12)
C18' V' C2' C13' -101.08(14)
C3' V' C2' C13' 110.26(13)
C1' C2' C3' C4' 3.19(19)
C13' C2' C3' C4' -172.25(11)
V' C2' C3' C4' -42.89(11)
C1' C2' C3' V' 46.08(10)
C13' C2' C3' V' -129.37(10)
C1' V' C3' C2' -24.65(6)
C14' V' C3' C2' 118.75(7)
C15' V' C3' C2' 81.70(7)
C5' V' C3' C2' -122.67(7)
C4' V' C3' C2' -146.38(10)
C16' V' C3' C2' 51.85(8)
C17' V' C3' C2' 13.30(16)
C18' V' C3' C2' -142.34(11)
C1' V' C3' C4' 121.73(7)
C14' V' C3' C4' -94.86(7)
C15' V' C3' C4' -131.91(6)
C5' V' C3' C4' 23.72(6)
C16' V' C3' C4' -161.76(6)
C17' V' C3' C4' 159.68(12)
C18' V' C3' C4' 4.05(15)
C2' V' C3' C4' 146.38(10)
C2' C3' C4' C5' -5.2(2)
V' C3' C4' C5' -48.31(11)
C2' C3' C4' C9' 166.50(11)
V' C3' C4' C9' 123.36(9)
C2' C3' C4' V' 43.14(11)
C1' V' C4' C5' 88.67(7)
C14' V' C4' C5' -129.18(7)
C15' V' C4' C5' -155.98(7)
C16' V' C4' C5' -166.73(12)
C17' V' C4' C5' -22.12(14)
C18' V' C4' C5' -37.13(8)
C2' V' C4' C5' 120.61(7)
C3' V' C4' C5' 141.22(10)
C1' V' C4' C3' -52.55(7)
C14' V' C4' C3' 89.60(7)
C15' V' C4' C3' 62.80(8)
C5' V' C4' C3' -141.22(10)
C16' V' C4' C3' 52.05(15)
C17' V' C4' C3' -163.34(10)
C18' V' C4' C3' -178.35(6)
C2' V' C4' C3' -20.61(6)
C1' V' C4' C9' -163.50(10)
C14' V' C4' C9' -21.35(10)
C15' V' C4' C9' -48.15(11)
C5' V' C4' C9' 107.83(12)
C16' V' C4' C9' -58.90(18)
C17' V' C4' C9' 85.71(14)
C18' V' C4' C9' 70.70(10)
C2' V' C4' C9' -131.56(10)
C3' V' C4' C9' -110.95(12)
C3' C4' C5' C6' 179.90(11)
C9' C4' C5' C6' 8.09(15)
V' C4' C5' C6' 131.33(11)
C3' C4' C5' V' 48.57(11)
C9' C4' C5' V' -123.24(9)
C1' V' C5' C4' -91.41(7)
C14' V' C5' C4' 61.19(8)
C15' V' C5' C4' 53.70(13)
C16' V' C5' C4' 168.36(10)
C17' V' C5' C4' 170.59(6)
C18' V' C5' C4' 149.51(7)
C2' V' C5' C4' -54.10(7)
C3' V' C5' C4' -23.85(6)
C1' V' C5' C6' 156.84(12)
C14' V' C5' C6' -50.56(13)
C15' V' C5' C6' -58.05(17)
C4' V' C5' C6' -111.75(14)
C16' V' C5' C6' 56.61(19)
C17' V' C5' C6' 58.83(13)
C18' V' C5' C6' 37.76(12)
C2' V' C5' C6' -165.85(12)
C3' V' C5' C6' -135.61(12)
C4' C5' C6' C7' -5.10(16)
V' C5' C6' C7' 86.35(13)
C5' C6' C7' C8' -46.76(13)
C5' C6' C7' C10' 48.28(14)
C6' C7' C8' C9' 84.05(10)
C10' C7' C8' C9' -28.07(8)
C5' C4' C9' C8' 40.27(13)
C3' C4' C9' C8' -132.42(10)
V' C4' C9' C8' -44.84(13)
C5' C4' C9' C10' -53.31(13)
C3' C4' C9' C10' 134.00(10)
V' C4' C9' C10' -138.41(9)
C7' C8' C9' C4' -80.99(10)
C7' C8' C9' C10' 27.82(8)
C6' C7' C10' C11' 39.29(14)
C8' C7' C10' C11' 148.00(10)
C6' C7' C10' C12' 168.31(10)
C8' C7' C10' C12' -82.99(11)
C6' C7' C10' C9' -80.92(10)
C8' C7' C10' C9' 27.78(8)
C4' C9' C10' C11' -38.42(14)
C8' C9' C10' C11' -148.19(11)
C4' C9' C10' C12' -165.65(10)
C8' C9' C10' C12' 84.58(10)
C4' C9' C10' C7' 82.17(10)
C8' C9' C10' C7' -27.59(8)
C1' V' C14' C15' -42.48(10)
C5' V' C14' C15' -174.95(6)
C4' V' C14' C15' -142.91(6)
C16' V' C14' C15' 25.69(6)
C17' V' C14' C15' 57.53(6)
C18' V' C14' C15' 94.26(7)
C2' V' C14' C15' -71.26(7)
C3' V' C14' C15' -105.57(7)
V' C14' C15' C16' -49.57(10)
V' C14' C15' C26' 126.23(10)
C1' V' C15' C14' 153.36(7)
C5' V' C15' C14' 10.86(13)
C4' V' C15' C14' 47.43(8)
C16' V' C15' C14' -137.94(9)
C17' V' C15' C14' -116.32(7)
C18' V' C15' C14' -85.19(7)
C2' V' C15' C14' 117.56(7)
C3' V' C15' C14' 81.01(7)
C1' V' C15' C16' -68.70(7)
C14' V' C15' C16' 137.94(9)
C5' V' C15' C16' 148.80(10)
C4' V' C15' C16' -174.63(6)
C17' V' C15' C16' 21.61(6)
C18' V' C15' C16' 52.75(6)
C2' V' C15' C16' -104.50(7)
C3' V' C15' C16' -141.05(6)
C1' V' C15' C26' 42.50(11)
C14' V' C15' C26' -110.86(12)
C5' V' C15' C26' -100.00(13)
C4' V' C15' C26' -63.44(11)
C16' V' C15' C26' 111.20(13)
C17' V' C15' C26' 132.81(11)
C18' V' C15' C26' 163.95(10)
C2' V' C15' C26' 6.70(11)
C3' V' C15' C26' -29.85(11)
C14' C15' C16' C17' 3.81(18)
C26' C15' C16' C17' -172.03(10)
V' C15' C16' C17' -44.89(11)
C14' C15' C16' V' 48.70(9)
C26' C15' C16' V' -127.14(9)
C1' V' C16' C15' 118.65(7)
C14' V' C16' C15' -25.86(6)
C5' V' C16' C15' -141.84(12)
C4' V' C16' C15' 14.54(16)
C17' V' C16' C15' -144.94(9)
C18' V' C16' C15' -121.63(7)
C2' V' C16' C15' 82.17(7)
C3' V' C16' C15' 53.20(8)
C1' V' C16' C17' -96.40(7)
C14' V' C16' C17' 119.08(7)
C15' V' C16' C17' 144.94(9)
C5' V' C16' C17' 3.10(15)
C4' V' C16' C17' 159.49(12)
C18' V' C16' C17' 23.31(6)
C2' V' C16' C17' -132.88(6)
C3' V' C16' C17' -161.85(6)
C15' C16' C17' C18' -2.77(18)
V' C16' C17' C18' -47.53(10)
C15' C16' C17' C22' 168.29(10)
V' C16' C17' C22' 123.53(9)
C15' C16' C17' V' 44.76(11)
C1' V' C17' C18' -130.99(7)
C14' V' C17' C18' 87.25(7)
C15' V' C17' C18' 120.21(7)
C5' V' C17' C18' -36.92(8)
C4' V' C17' C18' -21.33(14)
C16' V' C17' C18' 141.81(9)
C2' V' C17' C18' -156.51(6)
C3' V' C17' C18' -166.31(12)
C1' V' C17' C16' 87.20(7)
C14' V' C17' C16' -54.56(7)
C15' V' C17' C16' -21.60(6)
C5' V' C17' C16' -178.73(6)
C4' V' C17' C16' -163.14(10)
C18' V' C17' C16' -141.81(9)
C2' V' C17' C16' 61.67(7)
C3' V' C17' C16' 51.88(15)
C1' V' C17' C22' -23.25(10)
C14' V' C17' C22' -165.01(10)
C15' V' C17' C22' -132.05(10)
C5' V' C17' C22' 70.82(10)
C4' V' C17' C22' 86.41(14)
C16' V' C17' C22' -110.45(12)
C18' V' C17' C22' 107.74(11)
C2' V' C17' C22' -48.77(11)
C3' V' C17' C22' -58.57(17)
C16' C17' C18' C19' 179.08(10)
C22' C17' C18' C19' 7.84(14)
V' C17' C18' C19' 131.74(10)
C16' C17' C18' V' 47.34(10)
C22' C17' C18' V' -123.91(8)
C1' V' C18' C17' 59.03(7)
C14' V' C18' C17' -91.68(7)
C15' V' C18' C17' -54.43(6)
C5' V' C18' C17' 149.65(7)
C4' V' C18' C17' 170.90(6)
C16' V' C18' C17' -23.52(6)
C2' V' C18' C17' 53.08(13)
C3' V' C18' C17' 168.00(10)
C1' V' C18' C19' -52.71(12)
C14' V' C18' C19' 156.58(11)
C15' V' C18' C19' -166.17(11)
C5' V' C18' C19' 37.91(11)
C4' V' C18' C19' 59.16(12)
C16' V' C18' C19' -135.27(11)
C17' V' C18' C19' -111.74(13)
C2' V' C18' C19' -58.67(16)
C3' V' C18' C19' 56.26(18)
C17' C18' C19' C20' -4.42(14)
V' C18' C19' C20' 87.13(12)
C18' C19' C20' C21' -47.33(12)
C18' C19' C20' C23' 47.46(12)
C19' C20' C21' C22' 84.26(9)
C23' C20' C21' C22' -27.93(8)
C18' C17' C22' C21' 40.16(12)
C16' C17' C22' C21' -132.00(10)
V' C17' C22' C21' -45.37(12)
C18' C17' C22' C23' -53.46(12)
C16' C17' C22' C23' 134.37(10)
V' C17' C22' C23' -138.99(8)
C20' C21' C22' C17' -81.04(9)
C20' C21' C22' C23' 27.70(8)
C19' C20' C23' C25' 39.70(13)
C21' C20' C23' C25' 147.88(10)
C19' C20' C23' C24' 167.71(9)
C21' C20' C23' C24' -84.11(10)
C19' C20' C23' C22' -80.53(9)
C21' C20' C23' C22' 27.65(7)
C17' C22' C23' C25' -38.42(13)
C21' C22' C23' C25' -148.27(10)
C17' C22' C23' C24' -165.85(9)
C21' C22' C23' C24' 84.30(10)
C17' C22' C23' C20' 82.34(9)
C21' C22' C23' C20' -27.51(7)
